data_1502007
loop_
_publ_author_name
'Bhandari, Manojkumar R.'
'Yousufuddin, Muhammed'
'Lovely, Carl J.'

_publ_section_title
;
 Diversity-oriented approach to pyrrole-imidazole alkaloid frameworks.
;
_journal_issue 6
_journal_name_full 'Organic letters'
_journal_page_first 1382
_journal_page_last 1385
_journal_paper_doi 10.1021/ol200067e
_journal_volume 13
_journal_year 2011
_chemical_formula_sum 'C33 H31 N5 O3 S'
_chemical_formula_weight 577.69
_chemical_name_systematic
; 
 ? 
;
_space_group_IT_number 15
_symmetry_cell_setting monoclinic
_symmetry_space_group_name_Hall '-C 2yc'
_symmetry_space_group_name_H-M 'C 1 2/c 1'
_atom_sites_solution_hydrogens geom
_atom_sites_solution_primary direct
_atom_sites_solution_secondary difmap
_audit_creation_method SHELXL-97
_cell_angle_alpha 90.00
_cell_angle_beta 107.743(2)
_cell_angle_gamma 90.00
_cell_formula_units_Z 8
_cell_length_a 26.7452(19)
_cell_length_b 11.6338(7)
_cell_length_c 18.7886(11)
_cell_measurement_reflns_used 6996
_cell_measurement_temperature 100(2)
_cell_measurement_theta_max 28.24
_cell_measurement_theta_min 2.28
_cell_volume 5568.0(6)
_computing_cell_refinement 'Bruker SMART'
_computing_data_collection 'Bruker SMART'
_computing_data_reduction 'Bruker SAINT'
_computing_molecular_graphics 'Bruker SHELXTL'
_computing_publication_material 'Bruker SHELXTL'
_computing_structure_refinement 'SHELXL-97 (Sheldrick, 1997)'
_computing_structure_solution 'SHELXS-97 (Sheldrick, 1990)'
_diffrn_ambient_temperature 100(2)
_diffrn_measured_fraction_theta_full 0.960
_diffrn_measured_fraction_theta_max 0.960
_diffrn_measurement_device_type 'CCD area detector'
_diffrn_measurement_method 'phi and omega scans'
_diffrn_radiation_monochromator graphite
_diffrn_radiation_source 'fine-focus sealed tube'
_diffrn_radiation_type MoK\a
_diffrn_radiation_wavelength 0.71073
_diffrn_reflns_av_R_equivalents 0.0615
_diffrn_reflns_av_sigmaI/netI 0.0475
_diffrn_reflns_limit_h_max 35
_diffrn_reflns_limit_h_min -18
_diffrn_reflns_limit_k_max 15
_diffrn_reflns_limit_k_min -13
_diffrn_reflns_limit_l_max 24
_diffrn_reflns_limit_l_min -24
_diffrn_reflns_number 18198
_diffrn_reflns_theta_full 28.27
_diffrn_reflns_theta_max 28.27
_diffrn_reflns_theta_min 1.60
_exptl_absorpt_coefficient_mu 0.162
_exptl_absorpt_correction_type none
_exptl_crystal_colour yellow
_exptl_crystal_density_diffrn 1.378
_exptl_crystal_density_method 'not measured'
_exptl_crystal_description prism
_exptl_crystal_F_000 2432
_exptl_crystal_size_max 0.47
_exptl_crystal_size_mid 0.33
_exptl_crystal_size_min 0.20
_refine_diff_density_max 0.520
_refine_diff_density_min -0.375
_refine_diff_density_rms 0.083
_refine_ls_extinction_method none
_refine_ls_goodness_of_fit_ref 1.066
_refine_ls_hydrogen_treatment constr
_refine_ls_matrix_type full
_refine_ls_number_parameters 382
_refine_ls_number_reflns 6637
_refine_ls_number_restraints 0
_refine_ls_restrained_S_all 1.066
_refine_ls_R_factor_all 0.0639
_refine_ls_R_factor_gt 0.0520
_refine_ls_shift/su_max 0.001
_refine_ls_shift/su_mean 0.000
_refine_ls_structure_factor_coef Fsqd
_refine_ls_weighting_details 'calc w=1/[\s^2^(Fo^2^)+(0.0872P)^2^+0.0000P] where P=(Fo^2^+2Fc^2^)/3'
_refine_ls_weighting_scheme calc
_refine_ls_wR_factor_gt 0.1332
_refine_ls_wR_factor_ref 0.1421
_reflns_number_gt 5228
_reflns_number_total 6637
_reflns_threshold_expression >2sigma(I)
_cod_data_source_file ol200067e_si_003.cif
_cod_data_source_block manoj8m
_cod_depositor_comments
;
The following automatic conversions were performed:

'_symmetry_cell_setting' value 'Monoclinic' changed to 'monoclinic'
according to /home/saulius/struct/CIF-dictionaries/cif_core.dic
dictionary named 'cif_core.dic' version 2.4.1 from 2010-06-29.

Automatic conversion script
Id: cif_fix_values 1715 2011-07-08 13:25:40Z adriana 
;
_cod_original_sg_symbol_H-M C2/c
_cod_database_code 1502007

loop_
_symmetry_equiv_pos_as_xyz
'x, y, z'
'-x, y, -z+1/2'
'x+1/2, y+1/2, z'
'-x+1/2, y+1/2, -z+1/2'
'-x, -y, -z'
'x, -y, z-1/2'
'-x+1/2, -y+1/2, -z'
'x+1/2, -y+1/2, z-1/2'

loop_
_atom_site_label
_atom_site_type_symbol
_atom_site_fract_x
_atom_site_fract_y
_atom_site_fract_z
_atom_site_U_iso_or_equiv
_atom_site_adp_type
_atom_site_occupancy
_atom_site_symmetry_multiplicity
_atom_site_calc_flag
_atom_site_refinement_flags
S1 S 0.215136(16) 0.38527(3) 0.28240(2) 0.02335(13) Uani 1 1 d .
O1 O 0.22485(5) 0.32719(11) 0.35158(7) 0.0326(3) Uani 1 1 d .
O2 O 0.21074(5) 0.32683(10) 0.21455(7) 0.0308(3) Uani 1 1 d .
O3 O 0.13290(4) 0.86121(9) 0.53049(6) 0.0211(2) Uani 1 1 d .
N1 N 0.25632(5) 0.48961(12) 0.29219(8) 0.0231(3) Uani 1 1 d .
N2 N 0.15570(5) 0.44936(11) 0.26824(7) 0.0220(3) Uani 1 1 d .
N3 N 0.09150(5) 0.57145(12) 0.21294(7) 0.0256(3) Uani 1 1 d .
N4 N 0.09486(5) 0.88924(10) 0.40543(7) 0.0160(3) Uani 1 1 d .
N5 N 0.05793(5) 0.52846(11) 0.42534(8) 0.0202(3) Uani 1 1 d .
C1 C 0.25366(7) 0.55333(15) 0.22366(9) 0.0270(4) Uani 1 1 d .
H1A H 0.2220 0.6013 0.2095 0.040 Uiso 1 1 calc R
H1B H 0.2524 0.4989 0.1833 0.040 Uiso 1 1 calc R
H1C H 0.2848 0.6022 0.2325 0.040 Uiso 1 1 calc R
C2 C 0.26225(7) 0.56499(16) 0.35726(10) 0.0298(4) Uani 1 1 d .
H2A H 0.2961 0.6048 0.3694 0.045 Uiso 1 1 calc R
H2B H 0.2608 0.5186 0.4001 0.045 Uiso 1 1 calc R
H2C H 0.2338 0.6217 0.3455 0.045 Uiso 1 1 calc R
C3 C 0.12632(7) 0.50022(14) 0.20261(9) 0.0244(4) Uani 1 1 d .
H3 H 0.1309 0.4851 0.1553 0.029 Uiso 1 1 calc R
C4 C 0.13837(6) 0.49693(13) 0.32440(9) 0.0218(3) Uani 1 1 d .
H4 H 0.1513 0.4808 0.3764 0.026 Uiso 1 1 calc R
C5 C 0.09930(6) 0.57121(14) 0.28994(9) 0.0205(3) Uani 1 1 d .
C6 C 0.07429(6) 0.65543(13) 0.32643(8) 0.0192(3) Uani 1 1 d .
C7 C 0.06284(6) 0.76116(13) 0.29728(8) 0.0203(3) Uani 1 1 d .
H7 H 0.0636 0.7761 0.2479 0.024 Uiso 1 1 calc R
C8 C 0.04885(6) 0.85578(13) 0.34190(8) 0.0192(3) Uani 1 1 d .
H8A H 0.0362 0.9233 0.3093 0.023 Uiso 1 1 calc R
H8B H 0.0201 0.8298 0.3611 0.023 Uiso 1 1 calc R
C9 C 0.10585(6) 0.82436(13) 0.46983(8) 0.0168(3) Uani 1 1 d .
C10 C 0.08454(6) 0.70589(12) 0.46314(8) 0.0169(3) Uani 1 1 d .
C11 C 0.07973(6) 0.64255(13) 0.52533(9) 0.0203(3) Uani 1 1 d .
H11 H 0.0871 0.6697 0.5752 0.024 Uiso 1 1 calc R
C12 C 0.06256(6) 0.53563(13) 0.50012(9) 0.0208(3) Uani 1 1 d .
H12 H 0.0550 0.4755 0.5295 0.025 Uiso 1 1 calc R
C13 C 0.07154(6) 0.63291(13) 0.40179(9) 0.0179(3) Uani 1 1 d .
C14 C 0.12092(6) 1.00433(12) 0.41041(8) 0.0158(3) Uani 1 1 d .
C15 C 0.10157(6) 1.07938(12) 0.46500(8) 0.0173(3) Uani 1 1 d .
C16 C 0.13425(6) 1.13897(13) 0.52567(9) 0.0217(3) Uani 1 1 d .
H16 H 0.1712 1.1332 0.5363 0.026 Uiso 1 1 calc R
C17 C 0.11366(7) 1.20701(14) 0.57113(9) 0.0259(4) Uani 1 1 d .
H17 H 0.1367 1.2482 0.6116 0.031 Uiso 1 1 calc R
C18 C 0.05981(7) 1.21502(14) 0.55771(9) 0.0257(4) Uani 1 1 d .
H18 H 0.0457 1.2621 0.5883 0.031 Uiso 1 1 calc R
C19 C 0.02705(7) 1.15328(14) 0.49907(9) 0.0252(4) Uani 1 1 d .
H19 H -0.0099 1.1565 0.4901 0.030 Uiso 1 1 calc R
C20 C 0.04740(6) 1.08650(14) 0.45303(9) 0.0224(3) Uani 1 1 d .
H20 H 0.0242 1.0451 0.4128 0.027 Uiso 1 1 calc R
C21 C 0.18133(6) 0.99218(13) 0.43300(8) 0.0164(3) Uani 1 1 d .
C22 C 0.20711(6) 0.88671(13) 0.43810(8) 0.0187(3) Uani 1 1 d .
H22 H 0.1873 0.8176 0.4300 0.022 Uiso 1 1 calc R
C23 C 0.26169(6) 0.88143(14) 0.45502(9) 0.0226(3) Uani 1 1 d .
H23 H 0.2786 0.8091 0.4575 0.027 Uiso 1 1 calc R
C24 C 0.29125(6) 0.98145(14) 0.46819(9) 0.0232(3) Uani 1 1 d .
H24 H 0.3285 0.9777 0.4823 0.028 Uiso 1 1 calc R
C25 C 0.26607(6) 1.08702(14) 0.46066(9) 0.0229(3) Uani 1 1 d .
H25 H 0.2861 1.1559 0.4686 0.027 Uiso 1 1 calc R
C26 C 0.21162(6) 1.09230(13) 0.44149(8) 0.0190(3) Uani 1 1 d .
H26 H 0.1947 1.1651 0.4340 0.023 Uiso 1 1 calc R
C27 C 0.10604(6) 1.05630(13) 0.33097(8) 0.0183(3) Uani 1 1 d .
C28 C 0.12053(6) 0.99707(13) 0.27548(9) 0.0221(3) Uani 1 1 d .
H28 H 0.1390 0.9264 0.2876 0.026 Uiso 1 1 calc R
C29 C 0.10851(7) 1.03936(15) 0.20329(9) 0.0272(4) Uani 1 1 d .
H29 H 0.1177 0.9969 0.1659 0.033 Uiso 1 1 calc R
C30 C 0.08290(7) 1.14443(16) 0.18604(10) 0.0319(4) Uani 1 1 d .
H30 H 0.0746 1.1742 0.1367 0.038 Uiso 1 1 calc R
C31 C 0.06958(7) 1.20504(16) 0.24012(10) 0.0337(4) Uani 1 1 d .
H31 H 0.0526 1.2774 0.2283 0.040 Uiso 1 1 calc R
C32 C 0.08068(7) 1.16147(14) 0.31225(10) 0.0262(4) Uani 1 1 d .
H32 H 0.0708 1.2039 0.3491 0.031 Uiso 1 1 calc R
C33 C 0.03233(7) 0.43297(14) 0.37803(10) 0.0271(4) Uani 1 1 d .
H33A H 0.0247 0.3719 0.4091 0.041 Uiso 1 1 calc R
H33B H 0.0556 0.4031 0.3509 0.041 Uiso 1 1 calc R
H33C H -0.0005 0.4597 0.3422 0.041 Uiso 1 1 calc R

loop_
_atom_site_aniso_label
_atom_site_aniso_U_11
_atom_site_aniso_U_22
_atom_site_aniso_U_33
_atom_site_aniso_U_23
_atom_site_aniso_U_13
_atom_site_aniso_U_12
S1 0.0305(2) 0.0173(2) 0.0260(2) 0.00021(15) 0.01402(18) 0.00267(15)
O1 0.0435(8) 0.0253(6) 0.0343(7) 0.0096(5) 0.0196(6) 0.0104(5)
O2 0.0418(7) 0.0225(6) 0.0337(7) -0.0069(5) 0.0198(6) -0.0017(5)
O3 0.0246(6) 0.0198(6) 0.0180(5) 0.0006(4) 0.0052(4) -0.0016(4)
N1 0.0217(7) 0.0265(7) 0.0217(7) -0.0006(6) 0.0074(6) 0.0002(5)
N2 0.0252(7) 0.0211(7) 0.0216(7) -0.0032(5) 0.0102(6) -0.0023(5)
N3 0.0269(7) 0.0291(8) 0.0199(7) -0.0050(6) 0.0057(6) -0.0024(6)
N4 0.0160(6) 0.0137(6) 0.0177(6) 0.0002(5) 0.0040(5) -0.0010(5)
N5 0.0208(7) 0.0167(6) 0.0250(7) 0.0000(5) 0.0098(5) -0.0015(5)
C1 0.0296(9) 0.0275(9) 0.0256(8) 0.0022(7) 0.0110(7) -0.0043(7)
C2 0.0291(9) 0.0344(10) 0.0237(8) -0.0059(7) 0.0049(7) -0.0025(7)
C3 0.0271(9) 0.0271(9) 0.0187(8) -0.0056(6) 0.0065(7) -0.0036(7)
C4 0.0265(9) 0.0217(8) 0.0194(8) -0.0029(6) 0.0105(7) -0.0025(6)
C5 0.0203(8) 0.0206(8) 0.0201(7) -0.0031(6) 0.0056(6) -0.0044(6)
C6 0.0166(7) 0.0205(8) 0.0189(7) -0.0033(6) 0.0032(6) -0.0033(6)
C7 0.0185(7) 0.0237(8) 0.0165(7) -0.0025(6) 0.0022(6) -0.0034(6)
C8 0.0176(7) 0.0191(8) 0.0192(7) 0.0022(6) 0.0029(6) -0.0006(6)
C9 0.0163(7) 0.0163(7) 0.0190(7) -0.0002(6) 0.0072(6) 0.0015(5)
C10 0.0146(7) 0.0163(7) 0.0210(7) 0.0012(6) 0.0071(6) 0.0016(5)
C11 0.0193(8) 0.0211(8) 0.0228(8) 0.0020(6) 0.0099(6) 0.0034(6)
C12 0.0199(8) 0.0203(8) 0.0254(8) 0.0040(6) 0.0117(7) 0.0017(6)
C13 0.0145(7) 0.0173(7) 0.0223(8) 0.0008(6) 0.0064(6) 0.0003(5)
C14 0.0169(7) 0.0131(7) 0.0183(7) 0.0013(5) 0.0068(6) 0.0005(5)
C15 0.0213(8) 0.0131(7) 0.0195(7) 0.0032(6) 0.0091(6) 0.0025(6)
C16 0.0241(8) 0.0196(8) 0.0232(8) 0.0004(6) 0.0102(6) -0.0015(6)
C17 0.0337(9) 0.0208(8) 0.0263(8) -0.0026(7) 0.0135(7) -0.0028(7)
C18 0.0365(9) 0.0185(8) 0.0291(9) 0.0020(7) 0.0205(8) 0.0040(7)
C19 0.0238(8) 0.0240(8) 0.0323(9) 0.0041(7) 0.0152(7) 0.0046(6)
C20 0.0219(8) 0.0211(8) 0.0251(8) -0.0005(6) 0.0087(7) 0.0003(6)
C21 0.0164(7) 0.0192(7) 0.0142(7) 0.0011(6) 0.0054(6) 0.0016(5)
C22 0.0199(8) 0.0184(7) 0.0181(7) 0.0019(6) 0.0063(6) 0.0013(6)
C23 0.0223(8) 0.0247(8) 0.0216(8) 0.0047(6) 0.0078(6) 0.0065(6)
C24 0.0164(7) 0.0338(9) 0.0203(8) 0.0022(7) 0.0069(6) 0.0013(6)
C25 0.0226(8) 0.0254(8) 0.0224(8) -0.0015(7) 0.0096(6) -0.0056(6)
C26 0.0211(8) 0.0179(7) 0.0201(7) 0.0000(6) 0.0093(6) -0.0005(6)
C27 0.0173(7) 0.0187(7) 0.0185(7) 0.0022(6) 0.0049(6) -0.0019(6)
C28 0.0219(8) 0.0225(8) 0.0225(8) 0.0015(6) 0.0079(7) -0.0008(6)
C29 0.0283(9) 0.0339(9) 0.0206(8) -0.0002(7) 0.0092(7) -0.0067(7)
C30 0.0329(10) 0.0373(10) 0.0226(8) 0.0122(8) 0.0043(7) -0.0063(8)
C31 0.0381(10) 0.0260(9) 0.0350(10) 0.0117(8) 0.0083(8) 0.0061(7)
C32 0.0306(9) 0.0213(8) 0.0276(9) 0.0057(7) 0.0100(7) 0.0053(7)
C33 0.0292(9) 0.0184(8) 0.0345(9) -0.0054(7) 0.0110(7) -0.0069(6)

loop_
_atom_type_symbol
_atom_type_description
_atom_type_scat_dispersion_real
_atom_type_scat_dispersion_imag
_atom_type_scat_source
C C 0.0033 0.0016 'International Tables Vol C Tables 4.2.6.8 and 6.1.1.4'
H H 0.0000 0.0000 'International Tables Vol C Tables 4.2.6.8 and 6.1.1.4'
N N 0.0061 0.0033 'International Tables Vol C Tables 4.2.6.8 and 6.1.1.4'
O O 0.0106 0.0060 'International Tables Vol C Tables 4.2.6.8 and 6.1.1.4'
S S 0.1246 0.1234 'International Tables Vol C Tables 4.2.6.8 and 6.1.1.4'

loop_
_geom_angle_atom_site_label_1
_geom_angle_atom_site_label_2
_geom_angle_atom_site_label_3
_geom_angle
O1 S1 O2 122.54(8)
O1 S1 N1 109.06(8)
O2 S1 N1 109.30(7)
O1 S1 N2 104.70(7)
O2 S1 N2 104.59(7)
N1 S1 N2 105.15(7)
C1 N1 C2 113.03(13)
C1 N1 S1 115.55(11)
C2 N1 S1 116.11(11)
C3 N2 C4 106.09(13)
C3 N2 S1 125.38(11)
C4 N2 S1 124.57(12)
C3 N3 C5 105.34(14)
C9 N4 C8 117.74(12)
C9 N4 C14 117.59(12)
C8 N4 C14 122.77(12)
C12 N5 C13 108.90(13)
C12 N5 C33 123.31(13)
C13 N5 C33 126.64(14)
N1 C1 H1A 109.5
N1 C1 H1B 109.5
H1A C1 H1B 109.5
N1 C1 H1C 109.5
H1A C1 H1C 109.5
H1B C1 H1C 109.5
N1 C2 H2A 109.5
N1 C2 H2B 109.5
H2A C2 H2B 109.5
N1 C2 H2C 109.5
H2A C2 H2C 109.5
H2B C2 H2C 109.5
N3 C3 N2 112.22(14)
N3 C3 H3 123.9
N2 C3 H3 123.9
C5 C4 N2 106.11(14)
C5 C4 H4 126.9
N2 C4 H4 126.9
C4 C5 N3 110.19(14)
C4 C5 C6 126.55(14)
N3 C5 C6 122.44(14)
C7 C6 C13 119.06(14)
C7 C6 C5 120.02(14)
C13 C6 C5 119.77(14)
C6 C7 C8 120.62(14)
C6 C7 H7 119.7
C8 C7 H7 119.7
N4 C8 C7 110.86(12)
N4 C8 H8A 109.5
C7 C8 H8A 109.5
N4 C8 H8B 109.5
C7 C8 H8B 109.5
H8A C8 H8B 108.1
O3 C9 N4 122.10(13)
O3 C9 C10 120.44(13)
N4 C9 C10 117.44(12)
C13 C10 C11 107.67(13)
C13 C10 C9 129.18(13)
C11 C10 C9 122.80(13)
C12 C11 C10 107.07(14)
C12 C11 H11 126.5
C10 C11 H11 126.5
C11 C12 N5 109.10(14)
C11 C12 H12 125.5
N5 C12 H12 125.5
N5 C13 C10 107.23(13)
N5 C13 C6 124.32(14)
C10 C13 C6 128.34(14)
N4 C14 C27 108.12(11)
N4 C14 C21 111.25(11)
C27 C14 C21 103.93(11)
N4 C14 C15 107.54(11)
C27 C14 C15 112.26(12)
C21 C14 C15 113.65(12)
C16 C15 C20 117.60(14)
C16 C15 C14 124.69(14)
C20 C15 C14 117.70(13)
C15 C16 C17 121.17(15)
C15 C16 H16 119.4
C17 C16 H16 119.4
C18 C17 C16 120.56(16)
C18 C17 H17 119.7
C16 C17 H17 119.7
C19 C18 C17 118.74(15)
C19 C18 H18 120.6
C17 C18 H18 120.6
C18 C19 C20 120.87(15)
C18 C19 H19 119.6
C20 C19 H19 119.6
C19 C20 C15 121.02(15)
C19 C20 H20 119.5
C15 C20 H20 119.5
C22 C21 C26 117.83(14)
C22 C21 C14 123.49(13)
C26 C21 C14 118.36(13)
C21 C22 C23 120.92(14)
C21 C22 H22 119.5
C23 C22 H22 119.5
C24 C23 C22 120.21(14)
C24 C23 H23 119.9
C22 C23 H23 119.9
C23 C24 C25 119.50(15)
C23 C24 H24 120.2
C25 C24 H24 120.2
C24 C25 C26 120.20(15)
C24 C25 H25 119.9
C26 C25 H25 119.9
C25 C26 C21 121.11(14)
C25 C26 H26 119.4
C21 C26 H26 119.4
C32 C27 C28 117.98(14)
C32 C27 C14 123.38(14)
C28 C27 C14 118.59(13)
C29 C28 C27 121.35(15)
C29 C28 H28 119.3
C27 C28 H28 119.3
C28 C29 C30 119.43(16)
C28 C29 H29 120.3
C30 C29 H29 120.3
C31 C30 C29 120.03(16)
C31 C30 H30 120.0
C29 C30 H30 120.0
C30 C31 C32 120.56(16)
C30 C31 H31 119.7
C32 C31 H31 119.7
C27 C32 C31 120.61(16)
C27 C32 H32 119.7
C31 C32 H32 119.7
N5 C33 H33A 109.5
N5 C33 H33B 109.5
H33A C33 H33B 109.5
N5 C33 H33C 109.5
H33A C33 H33C 109.5
H33B C33 H33C 109.5

loop_
_geom_bond_atom_site_label_1
_geom_bond_atom_site_label_2
_geom_bond_distance
S1 O1 1.4170(12)
S1 O2 1.4176(12)
S1 N1 1.6115(14)
S1 N2 1.7017(14)
O3 C9 1.2263(18)
N1 C1 1.468(2)
N1 C2 1.473(2)
N2 C3 1.377(2)
N2 C4 1.3901(19)
N3 C3 1.304(2)
N3 C5 1.397(2)
N4 C9 1.3796(18)
N4 C8 1.4816(19)
N4 C14 1.4992(18)
N5 C12 1.375(2)
N5 C13 1.3796(19)
N5 C33 1.457(2)
C1 H1A 0.9800
C1 H1B 0.9800
C1 H1C 0.9800
C2 H2A 0.9800
C2 H2B 0.9800
C2 H2C 0.9800
C3 H3 0.9500
C4 C5 1.359(2)
C4 H4 0.9500
C5 C6 1.469(2)
C6 C7 1.343(2)
C6 C13 1.464(2)
C7 C8 1.499(2)
C7 H7 0.9500
C8 H8A 0.9900
C8 H8B 0.9900
C9 C10 1.482(2)
C10 C13 1.388(2)
C10 C11 1.420(2)
C11 C12 1.360(2)
C11 H11 0.9500
C12 H12 0.9500
C14 C27 1.546(2)
C14 C21 1.547(2)
C14 C15 1.551(2)
C15 C16 1.392(2)
C15 C20 1.399(2)
C16 C17 1.395(2)
C16 H16 0.9500
C17 C18 1.388(2)
C17 H17 0.9500
C18 C19 1.382(2)
C18 H18 0.9500
C19 C20 1.391(2)
C19 H19 0.9500
C20 H20 0.9500
C21 C22 1.396(2)
C21 C26 1.400(2)
C22 C23 1.397(2)
C22 H22 0.9500
C23 C24 1.386(2)
C23 H23 0.9500
C24 C25 1.387(2)
C24 H24 0.9500
C25 C26 1.391(2)
C25 H25 0.9500
C26 H26 0.9500
C27 C32 1.391(2)
C27 C28 1.399(2)
C28 C29 1.385(2)
C28 H28 0.9500
C29 C30 1.390(3)
C29 H29 0.9500
C30 C31 1.370(3)
C30 H30 0.9500
C31 C32 1.392(2)
C31 H31 0.9500
C32 H32 0.9500
C33 H33A 0.9800
C33 H33B 0.9800
C33 H33C 0.9800
